data_7011590
loop_
_publ_author_name
'Lee, Kwang Ming'
'Wang, Harrison M. J.'
'Lin, Ivan J. B.'

_publ_section_title
;
 Structural diversity of N-heterocyclic carbene complexes of silver(i)
;
_journal_issue 14
_journal_name_full 'Journal of the Chemical Society, Dalton Transactions'
_journal_page_first 2852
_journal_paper_doi 10.1039/b201957d
_journal_year 2002
_chemical_formula_sum 'C8 H14 Ag N5 O3'
_chemical_formula_weight 336.11
_chemical_name_systematic
; 
? 
;
_space_group_IT_number 2
_symmetry_cell_setting triclinic
_symmetry_space_group_name_Hall '-P 1'
_symmetry_space_group_name_H-M 'P -1'
_atom_sites_solution_hydrogens geom
_atom_sites_solution_primary direct
_atom_sites_solution_secondary difmap
_audit_creation_method SHELXL
_cell_angle_alpha 85.26(3)
_cell_angle_beta 77.74(3)
_cell_angle_gamma 79.41(3)
_cell_formula_units_Z 2
_cell_length_a 7.776(2)
_cell_length_b 8.557(2)
_cell_length_c 10.420(2)
_cell_measurement_reflns_used 25
_cell_measurement_temperature 293(2)
_cell_measurement_theta_max 28.60
_cell_measurement_theta_min 9.22
_cell_volume 665.3(3)
_computing_cell_refinement 'Siemens XSCANS'
_computing_data_collection 'Siemens XSCANS'
_computing_data_reduction 'Siemens SHELXTL'
_computing_molecular_graphics 'Siemens SHELXTL'
_computing_publication_material 'Siemens SHELXTL'
_computing_structure_refinement 'SHELXL-93 (Sheldrick, 1993)'
_computing_structure_solution 'SHELXS-86 (Sheldrick, 1990)'
_diffrn_ambient_temperature 293(2)
_diffrn_measurement_device 'Siemens P4'
_diffrn_measurement_method '\w scans'
_diffrn_radiation_monochromator graphite
_diffrn_radiation_source 'fine-focus sealed tube'
_diffrn_radiation_type MoK\a
_diffrn_radiation_wavelength 0.71073
_diffrn_reflns_av_R_equivalents 0.0000
_diffrn_reflns_av_sigmaI/netI 0.0099
_diffrn_reflns_limit_h_max 9
_diffrn_reflns_limit_h_min -8
_diffrn_reflns_limit_k_max 10
_diffrn_reflns_limit_k_min 0
_diffrn_reflns_limit_l_max 12
_diffrn_reflns_limit_l_min -12
_diffrn_reflns_number 2335
_diffrn_reflns_theta_max 24.98
_diffrn_reflns_theta_min 2.00
_exptl_absorpt_coefficient_mu 1.520
_exptl_absorpt_correction_type none
_exptl_crystal_density_diffrn 1.678
_exptl_crystal_F_000 336
_exptl_crystal_size_max 0.493
_exptl_crystal_size_mid 0.313
_exptl_crystal_size_min 0.252
_refine_diff_density_max 0.770
_refine_diff_density_min -0.430
_refine_diff_density_rms 0.079
_refine_ls_extinction_method none
_refine_ls_goodness_of_fit_all 1.089
_refine_ls_goodness_of_fit_obs 1.113
_refine_ls_matrix_type full
_refine_ls_number_parameters 228
_refine_ls_number_reflns 2335
_refine_ls_number_restraints 0
_refine_ls_restrained_S_all 1.089
_refine_ls_restrained_S_obs 1.113
_refine_ls_R_factor_all 0.0307
_refine_ls_R_factor_obs 0.0285
_refine_ls_shift/esd_max -0.002
_refine_ls_shift/esd_mean 0.000
_refine_ls_structure_factor_coef Fsqd
_refine_ls_weighting_details 'w=1/[\s^2^(Fo^2^)+(0.0525P)^2^+0.2141P] where P=(Fo^2^+2Fc^2^)/3'
_refine_ls_weighting_scheme calc
_refine_ls_wR_factor_all 0.0757
_refine_ls_wR_factor_obs 0.0745
_reflns_number_observed 2182
_reflns_number_total 2335
_reflns_observed_criterion >2sigma(I)
_cod_data_source_file b201957d.txt
_cod_data_source_block 6
_cod_depositor_comments
;
The following automatic conversions were performed:
'_symmetry_cell_setting' value 'Triclinic' changed to 'triclinic'
according to '/home/saulius/struct/CIF-dictionaries/cif_core.dic'
dictionary named 'cif_core.dic' version 2.4.1 from 2010-06-29.

Automatic conversion script
Id: cif_fix_enum 1527 2010-12-29 10:47:43Z saulius 

The following automatic conversions were performed:

'_refine_ls_weighting_scheme' value 'calc
w=1/[\s^2^(Fo^2^)+(0.0525P)^2^+0.2141P] where P=(Fo^2^+2Fc^2^)/3' was
changed to 'calc'. New tag '_refine_ls_weighting_details' was
created. The value of the new tag was set to
'w=1/[\s^2^(Fo^2^)+(0.0525P)^2^+0.2141P] where P=(Fo^2^+2Fc^2^)/3'.

Automatic conversion script
Id: cif_fix_values 3143 2015-03-26 13:38:13Z robertas 
;
_cod_original_cell_volume 665.3(2)
_cod_original_sg_symbol_H-M P-1
_cod_database_code 7011590

loop_
_symmetry_equiv_pos_as_xyz
'x, y, z'
'-x, -y, -z'

loop_
_atom_site_aniso_label
_atom_site_aniso_U_11
_atom_site_aniso_U_22
_atom_site_aniso_U_33
_atom_site_aniso_U_23
_atom_site_aniso_U_13
_atom_site_aniso_U_12
Ag1 0.0382(2) 0.0689(2) 0.0340(2) -0.00331(10) 0.00551(10) -0.01156(11)
C3 0.059(2) 0.054(2) 0.056(2) -0.007(2) -0.007(2) -0.002(2)
N3 0.0389(13) 0.0495(13) 0.0450(14) 0.0001(11) -0.0005(11) -0.0082(11)
C1 0.0331(14) 0.062(2) 0.0329(14) -0.0033(12) -0.0009(11) -0.0092(12)
N4 0.0386(13) 0.0512(13) 0.0410(13) -0.0057(10) -0.0014(10) -0.0132(11)
N6 0.0415(13) 0.0522(14) 0.0361(13) -0.0010(10) 0.0011(10) -0.0061(11)
C5 0.0336(14) 0.056(2) 0.0344(14) -0.0047(12) -0.0008(11) -0.0114(12)
N1 0.0374(13) 0.0534(14) 0.0371(13) -0.0031(10) 0.0001(10) -0.0091(11)
N5 0.0480(15) 0.066(2) 0.0342(13) -0.0018(11) 0.0064(11) -0.0112(13)
N2 0.050(2) 0.063(2) 0.0412(14) -0.0032(12) 0.0122(12) -0.0134(13)
C2 0.045(2) 0.060(2) 0.045(2) -0.0096(15) 0.0123(14) -0.0074(14)
C6 0.039(2) 0.064(2) 0.040(2) -0.0123(14) 0.0039(13) -0.0110(14)
N7 0.053(2) 0.0485(14) 0.0439(14) -0.0062(11) -0.0009(12) -0.0061(12)
C8 0.068(3) 0.052(2) 0.068(3) 0.002(2) 0.001(2) 0.000(2)
C7 0.065(3) 0.054(2) 0.074(3) 0.003(2) -0.006(2) -0.015(2)
O3 0.068(2) 0.069(2) 0.147(3) -0.010(2) 0.015(2) 0.004(2)
C4 0.064(3) 0.058(2) 0.071(3) 0.012(2) -0.004(2) -0.019(2)
O2 0.065(2) 0.157(4) 0.182(4) -0.072(3) -0.032(3) -0.012(2)
O1 0.099(3) 0.092(2) 0.135(3) -0.055(2) -0.002(2) -0.026(2)

loop_
_atom_site_label
_atom_site_type_symbol
_atom_site_fract_x
_atom_site_fract_y
_atom_site_fract_z
_atom_site_U_iso_or_equiv
_atom_site_thermal_displace_type
_atom_site_occupancy
_atom_site_calc_flag
_atom_site_refinement_flags
_atom_site_disorder_group
Ag1 Ag 0.04200(3) 0.07336(3) 0.19835(2) 0.04861(12) Uani 1 d . .
C3 C -0.1684(6) -0.1904(4) 0.4403(4) 0.0575(8) Uani 1 d . .
N3 N -0.2247(3) 0.2265(3) 0.4387(3) 0.0457(6) Uani 1 d . .
C1 C -0.1439(4) 0.0928(4) 0.3757(3) 0.0435(6) Uani 1 d . .
N4 N 0.3198(3) -0.0750(3) -0.0413(2) 0.0437(5) Uani 1 d . .
N6 N 0.2535(3) 0.1698(3) -0.0730(2) 0.0449(6) Uani 1 d . .
C5 C 0.2154(4) 0.0550(4) 0.0149(3) 0.0417(6) Uani 1 d . .
N1 N -0.2052(3) -0.0203(3) 0.4571(2) 0.0435(5) Uani 1 d . .
N5 N 0.3783(4) 0.1200(3) -0.1823(3) 0.0513(6) Uani 1 d . .
N2 N -0.3195(4) 0.0349(4) 0.5690(3) 0.0541(7) Uani 1 d . .
C2 C -0.3274(5) 0.1865(4) 0.5531(3) 0.0529(8) Uani 1 d . .
C6 C 0.4145(4) -0.0313(4) -0.1587(3) 0.0484(7) Uani 1 d . .
N7 N -0.7120(4) 0.4575(3) 0.2567(3) 0.0500(6) Uani 1 d . .
C8 C 0.1778(7) 0.3382(5) -0.0685(5) 0.0664(10) Uani 1 d . .
C7 C 0.3255(7) -0.2382(5) 0.0131(5) 0.0652(10) Uani 1 d . .
O3 O -0.8369(4) 0.5642(4) 0.2856(5) 0.1023(12) Uani 1 d . .
C4 C -0.2057(7) 0.3895(5) 0.3902(5) 0.0654(10) Uani 1 d . .
O2 O -0.5648(5) 0.4734(6) 0.2650(5) 0.131(2) Uani 1 d . .
O1 O -0.7353(5) 0.3344(4) 0.2200(4) 0.1074(12) Uani 1 d . .
H6 H 0.4880(68) -0.1015(58) -0.2117(49) 0.082(15) Uiso 1 d . .
H3B H -0.0524(66) -0.2057(51) 0.3825(47) 0.070(12) Uiso 1 d . .
H3A H -0.1461(63) -0.2333(53) 0.5249(49) 0.078(13) Uiso 1 d . .
H2 H -0.3903(66) 0.2518(55) 0.6091(49) 0.074(13) Uiso 1 d . .
H8A H 0.1359(71) 0.3592(57) 0.0180(56) 0.085(15) Uiso 1 d . .
H4B H -0.2960(69) 0.4322(54) 0.3433(47) 0.074(13) Uiso 1 d . .
H7B H 0.3740(89) -0.2497(71) 0.0815(64) 0.115(22) Uiso 1 d . .
H4A H -0.0931(72) 0.3836(55) 0.3378(48) 0.078(13) Uiso 1 d . .
H8B H 0.2563(76) 0.3869(61) -0.1019(55) 0.086(17) Uiso 1 d . .
H7A H 0.4446(82) -0.2930(63) -0.0254(55) 0.107(18) Uiso 1 d . .
H3C H -0.2556(55) -0.2151(43) 0.4020(39) 0.061(11) Uiso 1 d . .
H8C H 0.0777(83) 0.3591(63) -0.1185(57) 0.107(18) Uiso 1 d . .
H7C H 0.2220(98) -0.2674(76) 0.0312(65) 0.121(23) Uiso 1 d . .
H4C H -0.2172(111) 0.4434(89) 0.4581(79) 0.165(32) Uiso 1 d . .

loop_
_atom_type_symbol
_atom_type_description
_atom_type_scat_dispersion_real
_atom_type_scat_dispersion_imag
_atom_type_scat_source
C C 0.0033 0.0016 'International Tables Vol C Tables 4.2.6.8 and 6.1.1.4'
H H 0.0000 0.0000 'International Tables Vol C Tables 4.2.6.8 and 6.1.1.4'
N N 0.0061 0.0033 'International Tables Vol C Tables 4.2.6.8 and 6.1.1.4'
O O 0.0106 0.0060 'International Tables Vol C Tables 4.2.6.8 and 6.1.1.4'
Ag Ag -0.8971 1.1015 'International Tables Vol C Tables 4.2.6.8 and 6.1.1.4'

loop_
_geom_angle_atom_site_label_1
_geom_angle_atom_site_label_2
_geom_angle_atom_site_label_3
_geom_angle
_geom_angle_site_symmetry_1
_geom_angle_site_symmetry_3
_geom_angle_publ_flag
C1 Ag1 C5 176.54(10) . . ?
C2 N3 C1 108.9(3) . . ?
C2 N3 C4 125.3(3) . . ?
C1 N3 C4 125.8(3) . . ?
N1 C1 N3 102.7(2) . . ?
N1 C1 Ag1 129.4(2) . . ?
N3 C1 Ag1 127.8(2) . . ?
C5 N4 C6 109.1(3) . . ?
C5 N4 C7 125.7(3) . . ?
C6 N4 C7 125.1(3) . . ?
C5 N6 N5 114.3(3) . . ?
C5 N6 C8 128.2(3) . . ?
N5 N6 C8 117.5(3) . . ?
N6 C5 N4 102.7(2) . . ?
N6 C5 Ag1 128.2(2) . . ?
N4 C5 Ag1 129.1(2) . . ?
C1 N1 N2 113.9(3) . . ?
C1 N1 C3 128.2(3) . . ?
N2 N1 C3 117.9(3) . . ?
C6 N5 N6 102.7(3) . . ?
C2 N2 N1 102.9(3) . . ?
N2 C2 N3 111.5(3) . . ?
N5 C6 N4 111.2(3) . . ?
O2 N7 O1 119.8(4) . . ?
O2 N7 O3 120.1(4) . . ?
O1 N7 O3 120.1(4) . . ?

loop_
_geom_bond_atom_site_label_1
_geom_bond_atom_site_label_2
_geom_bond_distance
_geom_bond_site_symmetry_2
_geom_bond_publ_flag
Ag1 C1 2.089(3) . ?
Ag1 C5 2.092(3) . ?
C3 N1 1.448(4) . ?
N3 C2 1.343(4) . ?
N3 C1 1.349(4) . ?
N3 C4 1.467(5) . ?
C1 N1 1.321(4) . ?
N4 C5 1.347(4) . ?
N4 C6 1.350(4) . ?
N4 C7 1.460(5) . ?
N6 C5 1.317(4) . ?
N6 N5 1.371(4) . ?
N6 C8 1.453(5) . ?
N1 N2 1.367(4) . ?
N5 C6 1.288(5) . ?
N2 C2 1.286(5) . ?
N7 O2 1.199(4) . ?
N7 O1 1.206(4) . ?
N7 O3 1.210(4) . ?
